data_2213076
loop_
_publ_author_name
'M. Subramanyam'
'A. Thiruvalluvar'
'R. T. Sabapathy'
'S. Kamatchi'

_publ_section_title
;
 3-Cyano-3-methyl-5-phenylcyclohexanone
;
_journal_coeditor_code AT2244
_journal_issue 5
_journal_name_full 'Acta Crystallographica Section E'
_journal_page_first o2715
_journal_page_last o2716
_journal_paper_doi 10.1107/S1600536807014055
_journal_volume 63
_journal_year 2007
_chemical_formula_iupac 'C14 H15 N O'
_chemical_formula_moiety 'C14 H15 N O'
_chemical_formula_structural 'C14 H15 N O'
_chemical_formula_sum 'C14 H15 N O'
_chemical_formula_weight 213.27
_chemical_melting_point 367
_chemical_name_common cyclohexanone
_chemical_name_systematic
;
3-Cyano-3-methyl-5-phenylcyclohexanone
;
_space_group_IT_number 41
_symmetry_cell_setting orthorhombic
_symmetry_space_group_name_Hall 'A 2 -2ab'
_symmetry_space_group_name_H-M 'A b a 2'
_atom_sites_solution_hydrogens geom
_atom_sites_solution_primary direct
_atom_sites_solution_secondary difmap
_cell_angle_alpha 90
_cell_angle_beta 90
_cell_angle_gamma 90
_cell_formula_units_Z 8
_cell_length_a 11.5745(3)
_cell_length_b 17.5499(5)
_cell_length_c 11.2629(3)
_cell_measurement_reflns_used 1875
_cell_measurement_temperature 160.0(10)
_cell_measurement_theta_max 30.0
_cell_measurement_theta_min 2.0
_cell_volume 2287.85(11)
_computing_cell_refinement 'DENZO-SMN (Otwinowski & Minor, 1997)'
_computing_data_collection 'COLLECT (Nonius, 2000)'
_computing_data_reduction 'DENZO-SMN and SCALEPACK (Otwinowski & Minor, 1997)'
_computing_molecular_graphics 'ORTEP-3 (Farrugia, 1997)'
_computing_publication_material 'PLATON (Spek, 2003)'
_computing_structure_refinement 'SHELXL97 (Sheldrick, 1997)'
_computing_structure_solution 'SHELXS97 (Sheldrick, 1997)'
_diffrn_ambient_temperature 160.0(10)
_diffrn_detector_area_resol_mean 9
_diffrn_measured_fraction_theta_full 0.997
_diffrn_measured_fraction_theta_max 0.997
_diffrn_measurement_device_type 'Nonius KappaCCD area-detector'
_diffrn_measurement_method '\f and \w scans with \k offsets'
_diffrn_radiation_monochromator 'horizontally mounted graphite crystal'
_diffrn_radiation_source 'Nonius FR590 sealed tube generator'
_diffrn_radiation_type MoK\a
_diffrn_radiation_wavelength 0.71073
_diffrn_reflns_av_R_equivalents 0.0710
_diffrn_reflns_av_sigmaI/netI 0.0383
_diffrn_reflns_limit_h_max 16
_diffrn_reflns_limit_h_min 0
_diffrn_reflns_limit_k_max 24
_diffrn_reflns_limit_k_min 0
_diffrn_reflns_limit_l_max 0
_diffrn_reflns_limit_l_min -15
_diffrn_reflns_number 24679
_diffrn_reflns_reduction_process
;
;
_diffrn_reflns_theta_full 30.05
_diffrn_reflns_theta_max 30.05
_diffrn_reflns_theta_min 2.32
_diffrn_standards_decay_% 0
_diffrn_standards_number 0
_exptl_absorpt_coefficient_mu 0.078
_exptl_absorpt_correction_type none
_exptl_crystal_colour colourless
_exptl_crystal_density_diffrn 1.238
_exptl_crystal_density_method 'Not measured'
_exptl_crystal_description needle
_exptl_crystal_F_000 912
_exptl_crystal_size_max 0.35
_exptl_crystal_size_mid 0.33
_exptl_crystal_size_min 0.28
_refine_diff_density_max 0.202
_refine_diff_density_min -0.196
_refine_ls_abs_structure_details 'Flack (1983), with how many Friedel pairs?'
_refine_ls_abs_structure_Flack 0.4(17)
_refine_ls_extinction_coef 0.025(2)
_refine_ls_extinction_expression Fc^*^=kFc[1+0.001xFc^2^\l^3^/sin(2\q)]^-1/4^
_refine_ls_extinction_method 'SHELXL97 (Sheldrick, 1997)'
_refine_ls_goodness_of_fit_ref 1.051
_refine_ls_hydrogen_treatment constr
_refine_ls_matrix_type full
_refine_ls_number_parameters 146
_refine_ls_number_reflns 1755
_refine_ls_number_restraints 1
_refine_ls_restrained_S_all 1.051
_refine_ls_R_factor_all 0.0503
_refine_ls_R_factor_gt 0.0393
_refine_ls_shift/su_max 0.000
_refine_ls_shift/su_mean 0.000
_refine_ls_structure_factor_coef Fsqd
_refine_ls_weighting_details 'calc w = 1/[\s^2^(Fo^2^)+(0.0521P)^2^+0.403P] where P=(Fo^2^+2Fc^2^)/3'
_refine_ls_weighting_scheme calc
_refine_ls_wR_factor_gt 0.0879
_refine_ls_wR_factor_ref 0.0949
_reflns_number_gt 1527
_reflns_number_total 1755
_reflns_threshold_expression I>2\s(I)
_cod_data_source_file at2244.cif
_cod_data_source_block I
_cod_original_sg_symbol_Hall 'A 2 -2ac'
_cod_database_code 2213076
_cod_database_fobs_code 2213076

loop_
_symmetry_equiv_pos_site_id
_symmetry_equiv_pos_as_xyz
1 x,y,z
2 -x,-y,z
3 1/2-x,y,1/2+z
4 1/2+x,-y,1/2+z
5 x,1/2+y,1/2+z
6 -x,1/2-y,1/2+z
7 1/2-x,1/2+y,z
8 1/2+x,1/2-y,z

loop_
_atom_site_aniso_label
_atom_site_aniso_U_11
_atom_site_aniso_U_22
_atom_site_aniso_U_33
_atom_site_aniso_U_12
_atom_site_aniso_U_13
_atom_site_aniso_U_23
O1 0.0336(7) 0.0357(7) 0.0274(7) -0.0028(5) -0.0102(6) 0.0013(6)
N311 0.0409(9) 0.0275(8) 0.0339(9) 0.0038(7) 0.0051(8) -0.0004(7)
C1 0.0199(7) 0.0215(8) 0.0243(9) 0.0044(6) -0.0033(7) -0.0007(6)
C2 0.0200(7) 0.0247(8) 0.0278(9) -0.0001(6) -0.0007(7) 0.0002(7)
C3 0.0228(7) 0.0205(7) 0.0201(8) -0.0026(6) -0.0011(7) 0.0014(6)
C4 0.0250(8) 0.0205(7) 0.0190(8) -0.0046(6) -0.0022(7) 0.0026(6)
C5 0.0212(7) 0.0188(7) 0.0173(7) 0.0013(5) -0.0013(6) 0.0007(6)
C6 0.0250(8) 0.0188(7) 0.0231(8) 0.0015(6) -0.0030(7) 0.0012(7)
C31 0.0331(9) 0.0291(8) 0.0222(8) -0.0088(7) -0.0003(8) 0.0029(7)
C51 0.0218(7) 0.0178(7) 0.0205(8) 0.0008(5) -0.0029(6) 0.0034(6)
C52 0.0271(9) 0.0236(7) 0.0232(8) -0.0004(6) 0.0014(7) 0.0031(7)
C53 0.0257(8) 0.0282(9) 0.0307(9) -0.0056(7) 0.0009(8) 0.0057(8)
C54 0.0309(9) 0.0257(8) 0.0289(9) -0.0080(7) -0.0089(8) 0.0047(8)
C55 0.0386(10) 0.0243(8) 0.0232(8) -0.0053(7) -0.0066(8) 0.0002(7)
C56 0.0281(8) 0.0217(8) 0.0214(8) -0.0013(6) -0.0018(7) 0.0000(7)
C311 0.0258(8) 0.0194(7) 0.0256(9) -0.0019(6) -0.0023(7) 0.0048(7)

loop_
_atom_site_type_symbol
_atom_site_label
_atom_site_fract_x
_atom_site_fract_y
_atom_site_fract_z
_atom_site_U_iso_or_equiv
_atom_site_thermal_displace_type
_atom_site_occupancy
O O1 0.67269(11) 0.17288(8) 0.41296(13) 0.0322(4) Uani 1.000
N N311 0.47108(15) 0.34794(9) 0.30130(16) 0.0341(5) Uani 1.000
C C1 0.63695(14) 0.16634(10) 0.31227(16) 0.0219(5) Uani 1.000
C C2 0.67655(13) 0.21855(9) 0.21340(17) 0.0242(5) Uani 1.000
C C3 0.57317(13) 0.25636(9) 0.14918(15) 0.0211(4) Uani 1.000
C C4 0.48687(15) 0.19449(9) 0.10941(16) 0.0215(4) Uani 1.000
C C5 0.44500(13) 0.14522(9) 0.21264(15) 0.0191(4) Uani 1.000
C C6 0.54868(14) 0.10771(9) 0.27681(16) 0.0223(4) Uani 1.000
C C31 0.61459(16) 0.30263(10) 0.04172(17) 0.0281(5) Uani 1.000
C C51 0.35650(13) 0.08587(9) 0.17547(16) 0.0200(4) Uani 1.000
C C52 0.26593(15) 0.06824(9) 0.25170(16) 0.0246(5) Uani 1.000
C C53 0.18407(15) 0.01318(10) 0.22119(19) 0.0282(5) Uani 1.000
C C54 0.19277(15) -0.02514(10) 0.11449(17) 0.0285(5) Uani 1.000
C C55 0.28307(15) -0.00870(10) 0.03784(17) 0.0287(5) Uani 1.000
C C56 0.36404(14) 0.04687(9) 0.06765(16) 0.0237(5) Uani 1.000
C C311 0.51537(14) 0.30826(9) 0.23456(17) 0.0236(5) Uani 1.000
H H2A 0.72717 0.25866 0.24679 0.0290 Uiso 1.000
H H2B 0.72233 0.18890 0.15529 0.0290 Uiso 1.000
H H4A 0.52428 0.16148 0.04939 0.0258 Uiso 1.000
H H4B 0.41947 0.21924 0.07143 0.0258 Uiso 1.000
H H5 0.40649 0.17987 0.27098 0.0229 Uiso 1.000
H H6A 0.58502 0.06976 0.22355 0.0268 Uiso 1.000
H H6B 0.52088 0.08066 0.34846 0.0268 Uiso 1.000
H H31A 0.65252 0.26860 -0.01520 0.0422 Uiso 1.000
H H31B 0.54822 0.32723 0.00364 0.0422 Uiso 1.000
H H31C 0.66950 0.34163 0.06807 0.0422 Uiso 1.000
H H52 0.25963 0.09400 0.32560 0.0296 Uiso 1.000
H H53 0.12228 0.00207 0.27393 0.0339 Uiso 1.000
H H54 0.13710 -0.06262 0.09371 0.0342 Uiso 1.000
H H55 0.28979 -0.03539 -0.03521 0.0344 Uiso 1.000
H H56 0.42499 0.05834 0.01407 0.0284 Uiso 1.000

loop_
_atom_type_symbol
_atom_type_description
_atom_type_scat_dispersion_real
_atom_type_scat_dispersion_imag
_atom_type_scat_source
O O 0.0106 0.0060 'International Tables Vol C Tables 4.2.6.8 and 6.1.1.4'
N N 0.0061 0.0033 'International Tables Vol C Tables 4.2.6.8 and 6.1.1.4'
H H 0.0000 0.0000 'International Tables Vol C Tables 4.2.6.8 and 6.1.1.4'
C C 0.0033 0.0016 'International Tables Vol C Tables 4.2.6.8 and 6.1.1.4'

loop_
_geom_angle_atom_site_label_1
_geom_angle_atom_site_label_2
_geom_angle_atom_site_label_3
_geom_angle
_geom_angle_publ_flag
O1 C1 C2 121.84(16) yes
O1 C1 C6 123.01(16) yes
C2 C1 C6 115.13(15) no
C1 C2 C3 111.68(13) no
C2 C3 C4 109.56(13) no
C2 C3 C31 110.73(13) no
C2 C3 C311 107.99(14) no
C4 C3 C31 110.24(14) no
C4 C3 C311 109.18(13) no
C31 C3 C311 109.10(14) no
C3 C4 C5 112.52(14) no
C4 C5 C6 110.49(13) no
C4 C5 C51 113.08(14) no
C6 C5 C51 111.08(13) no
C1 C6 C5 111.08(13) no
C5 C51 C52 119.39(15) no
C5 C51 C56 122.23(14) no
C52 C51 C56 118.37(15) no
C51 C52 C53 120.92(17) no
C52 C53 C54 120.12(17) no
C53 C54 C55 119.72(16) no
C54 C55 C56 120.18(17) no
C51 C56 C55 120.69(16) no
C3 C2 H2A 109.00 no
C1 C2 H2A 109.00 no
C1 C2 H2B 109.00 no
C3 C2 H2B 109.00 no
H2A C2 H2B 108.00 no
C3 C4 H4B 109.00 no
C3 C4 H4A 109.00 no
H4A C4 H4B 108.00 no
C5 C4 H4A 109.00 no
C5 C4 H4B 109.00 no
C51 C5 H5 107.00 no
C4 C5 H5 107.00 no
C6 C5 H5 107.00 no
C1 C6 H6B 109.00 no
C1 C6 H6A 109.00 no
H6A C6 H6B 108.00 no
C5 C6 H6A 109.00 no
C5 C6 H6B 109.00 no
H31A C31 H31B 109.00 no
C3 C31 H31A 109.00 no
C3 C31 H31B 109.00 no
C3 C31 H31C 109.00 no
H31A C31 H31C 109.00 no
H31B C31 H31C 109.00 no
C51 C52 H52 120.00 no
C53 C52 H52 120.00 no
C54 C53 H53 120.00 no
C52 C53 H53 120.00 no
C55 C54 H54 120.00 no
C53 C54 H54 120.00 no
C54 C55 H55 120.00 no
C56 C55 H55 120.00 no
C55 C56 H56 120.00 no
C51 C56 H56 120.00 no
N311 C311 C3 179.39(19) yes

loop_
_geom_bond_atom_site_label_1
_geom_bond_atom_site_label_2
_geom_bond_distance
_geom_bond_publ_flag
O1 C1 1.213(2) yes
N311 C311 1.146(2) yes
C1 C2 1.513(2) no
C1 C6 1.504(2) no
C2 C3 1.548(2) no
C3 C4 1.542(2) no
C3 C31 1.534(2) no
C3 C311 1.484(2) no
C4 C5 1.528(2) no
C5 C6 1.548(2) no
C5 C51 1.520(2) no
C51 C52 1.390(2) no
C51 C56 1.397(2) no
C52 C53 1.396(2) no
C53 C54 1.381(3) no
C54 C55 1.386(3) no
C55 C56 1.394(2) no
C2 H2A 0.9900 no
C2 H2B 0.9900 no
C4 H4A 0.9900 no
C4 H4B 0.9900 no
C5 H5 1.0000 no
C6 H6A 0.9900 no
C6 H6B 0.9900 no
C31 H31A 0.9800 no
C31 H31B 0.9800 no
C31 H31C 0.9800 no
C52 H52 0.9500 no
C53 H53 0.9500 no
C54 H54 0.9500 no
C55 H55 0.9500 no
C56 H56 0.9500 no

loop_
_geom_contact_atom_site_label_1
_geom_contact_atom_site_label_2
_geom_contact_distance
_geom_contact_site_symmetry_2
_geom_contact_publ_flag
O1 H31A 2.7500 3_655 no
O1 H54 2.8400 4_555 no
O1 H55 2.8300 4_555 no
O1 H4B 2.8100 6_655 no
O1 H31B 2.7500 6_655 no
N311 H4A 2.8000 6_655 no
N311 H53 2.9300 7_555 no
C6 C311 3.573(2) . no
C52 C55 3.540(3) 3_555 no
C55 C52 3.540(3) 3_554 no
C56 C56 3.551(2) 2_655 no
C1 H31B 3.0400 6_655 no
C4 H56 2.7200 . no
C5 H2A 3.0600 8_455 no
C6 H31B 3.0100 6_655 no
C31 H5 3.0700 6_654 no
C51 H31C 2.7900 8_455 no
C51 H6A 2.8700 2_655 no
C52 H55 3.0800 3_555 no
C52 H2A 3.0700 8_455 no
C52 H6A 2.9900 2_655 no
C52 H31C 2.8300 8_455 no
C53 H55 2.8900 3_555 no
C53 H31C 3.0800 8_455 no
C53 H6A 3.0400 2_655 no
C54 H6A 2.9600 2_655 no
C54 H2B 3.0700 2_655 no
C55 H6A 2.8000 2_655 no
C55 H52 3.0300 3_554 no
C56 H4A 2.7400 . no
C56 H4B 3.0900 . no
C56 H6A 2.7600 2_655 no
C56 H31C 2.9800 8_455 no
C311 C6 3.573(2) . no
C311 H5 2.6100 . no
H2A H31C 2.5700 . no
H2A C5 3.0600 8_555 no
H2A C52 3.0700 8_555 no
H2A H5 2.3500 8_555 no
H2B H31A 2.5100 . no
H2B C54 3.0700 2_655 no
H4A C56 2.7400 . no
H4A H31A 2.5000 . no
H4A H56 2.1800 . no
H4A N311 2.8000 6_654 no
H4B C56 3.0900 . no
H4B H31B 2.5300 . no
H4B O1 2.8100 6_654 no
H5 C311 2.6100 . no
H5 H52 2.3500 . no
H5 C31 3.0700 6_655 no
H5 H2A 2.3500 8_455 no
H6A C51 2.8700 2_655 no
H6A C52 2.9900 2_655 no
H6A C53 3.0400 2_655 no
H6A C54 2.9600 2_655 no
H6A C55 2.8000 2_655 no
H6A C56 2.7600 2_655 no
H6B H31B 2.5100 6_655 no
H31A H2B 2.5100 . no
H31A H4A 2.5000 . no
H31A O1 2.7500 3_654 no
H31B H4B 2.5300 . no
H31B O1 2.7500 6_654 no
H31B C1 3.0400 6_654 no
H31B C6 3.0100 6_654 no
H31B H6B 2.5100 6_654 no
H31C H2A 2.5700 . no
H31C C51 2.7900 8_555 no
H31C C52 2.8300 8_555 no
H31C C53 3.0800 8_555 no
H31C C56 2.9800 8_555 no
H52 H5 2.3500 . no
H52 C55 3.0300 3_555 no
H53 H55 2.4700 3_555 no
H53 N311 2.9300 7_545 no
H54 O1 2.8400 4_454 no
H55 C52 3.0800 3_554 no
H55 C53 2.8900 3_554 no
H55 H53 2.4700 3_554 no
H55 O1 2.8300 4_454 no
H56 C4 2.7200 . no
H56 H4A 2.1800 . no

loop_
_geom_torsion_atom_site_label_1
_geom_torsion_atom_site_label_2
_geom_torsion_atom_site_label_3
_geom_torsion_atom_site_label_4
_geom_torsion
_geom_torsion_publ_flag
C1 C2 C3 C4 -52.55(18) y
C2 C3 C4 C5 56.44(18) y
C3 C4 C5 C6 -56.90(17) y
C4 C5 C6 C1 52.96(18) y
C5 C6 C1 C2 -52.09(19) y
C6 C1 C2 C3 52.45(19) y
O1 C1 C2 C3 -126.12(17) no
O1 C1 C6 C5 126.46(18) no
C1 C2 C3 C31 -174.35(14) no
C1 C2 C3 C311 66.26(17) no
C31 C3 C4 C5 178.54(13) no
C311 C3 C4 C5 -61.63(17) no
C3 C4 C5 C51 177.87(13) no
C51 C5 C6 C1 179.31(14) no
C4 C5 C51 C52 -143.33(15) no
C4 C5 C51 C56 38.0(2) no
C6 C5 C51 C52 91.77(18) no
C6 C5 C51 C56 -86.90(19) no
C5 C51 C52 C53 -179.02(15) no
C56 C51 C52 C53 -0.3(2) no
C5 C51 C56 C55 178.24(15) no
C52 C51 C56 C55 -0.4(2) no
C51 C52 C53 C54 0.5(3) no
C52 C53 C54 C55 0.0(3) no
C53 C54 C55 C56 -0.7(3) no
C54 C55 C56 C51 1.0(3) no
